data_2242733
loop_
_publ_author_name
'Frampton, Christopher S.'
'Frampton, Eleanor S.'
'Thomson, Paul A.'

_publ_section_title
;
 Two polymorphic forms of the oxathiin systemic fungicide active carboxine
;
_journal_coeditor_code HB7783
_journal_issue 12
_journal_name_full 'Acta Crystallographica Section E'
_journal_page_first 1741
_journal_page_last 1745
_journal_paper_doi 10.1107/S2056989018015451
_journal_volume 74
_journal_year 2018
_chemical_formula_iupac 'C12 H13 N O2 S'
_chemical_formula_moiety 'C12 H13 N O2 S'
_chemical_formula_sum 'C12 H13 N O2 S'
_chemical_formula_weight 235.29
_chemical_melting_point 371.22
_chemical_name_common
;
Carboxine Form I
;
_chemical_name_systematic
;
6-Methyl-<i>N</i>-phenyl-2,3-dihydro-1,4-oxathiine-5-carboxamide
;
_space_group_crystal_system triclinic
_space_group_IT_number 2
_space_group_name_Hall '-P 1'
_space_group_name_H-M_alt 'P -1'
_symmetry_space_group_name_Hall '-P 1'
_symmetry_space_group_name_H-M 'P -1'
_atom_sites_solution_hydrogens mixed
_atom_sites_solution_primary direct
_audit_creation_method SHELXL-2014/6
_cell_angle_alpha 82.596(3)
_cell_angle_beta 80.552(3)
_cell_angle_gamma 80.463(3)
_cell_formula_units_Z 4
_cell_length_a 5.1669(2)
_cell_length_b 14.0781(5)
_cell_length_c 15.5152(5)
_cell_measurement_reflns_used 7281
_cell_measurement_temperature 100.0(10)
_cell_measurement_theta_max 76.4340
_cell_measurement_theta_min 3.2050
_cell_volume 1091.87(7)
_computing_cell_refinement
;
CrysAlis PRO (Rigaku OD, 2015)
;
_computing_data_collection
;
CrysAlis PRO (Rigaku OD, 2015)
;
_computing_data_reduction
;
CrysAlis PRO (Rigaku OD, 2015)
;
_computing_molecular_graphics
;
SHELXTL (Sheldrick, 2008) and <i>Mercury</i> (Macrae <i>et al</i>.,
2008)
;
_computing_publication_material
;
SHELXTL (Sheldrick, 2008) and <i>Mercury</i> (Macrae <i>et al</i>.,
2008)
;
_computing_structure_refinement
;
<i>SHELXL2014/6</i> (Sheldrick, 2015)
;
_computing_structure_solution
;
<i>SHELXD2014/6</i> (Schneider & Sheldrick, 2002)
;
_diffrn_ambient_temperature 100.0(10)
_diffrn_detector_area_resol_mean 5.2921
_diffrn_measured_fraction_theta_full 0.999
_diffrn_measured_fraction_theta_max 0.999
_diffrn_measurement_device_type 'Rigaku SuperNova, Dualflex, AtlasS2'
_diffrn_measurement_method '\w scans'
_diffrn_radiation_type CuK\a
_diffrn_radiation_wavelength 1.54178
_diffrn_reflns_av_R_equivalents 0.0162
_diffrn_reflns_av_unetI/netI 0.0185
_diffrn_reflns_limit_h_max 6
_diffrn_reflns_limit_h_min -5
_diffrn_reflns_limit_k_max 17
_diffrn_reflns_limit_k_min -17
_diffrn_reflns_limit_l_max 19
_diffrn_reflns_limit_l_min -19
_diffrn_reflns_number 8710
_diffrn_reflns_theta_full 67.684
_diffrn_reflns_theta_max 74.488
_diffrn_reflns_theta_min 2.903
_diffrn_source 'fine-focus sealed X-ray tube'
_exptl_absorpt_coefficient_mu 2.505
_exptl_absorpt_correction_T_max 0.717
_exptl_absorpt_correction_T_min 0.420
_exptl_absorpt_correction_type analytical
_exptl_absorpt_process_details
;
(CrysAlis PRO; Rigaku OD, 2015)
;
_exptl_crystal_colour Colourless
_exptl_crystal_density_diffrn 1.431
_exptl_crystal_description Block
_exptl_crystal_F_000 496
_exptl_crystal_size_max 0.557
_exptl_crystal_size_mid 0.197
_exptl_crystal_size_min 0.139
_refine_diff_density_max 0.316
_refine_diff_density_min -0.350
_refine_ls_extinction_method none
_refine_ls_goodness_of_fit_ref 1.026
_refine_ls_hydrogen_treatment mixed
_refine_ls_matrix_type full
_refine_ls_number_parameters 299
_refine_ls_number_reflns 4481
_refine_ls_number_restraints 0
_refine_ls_restrained_S_all 1.026
_refine_ls_R_factor_all 0.0314
_refine_ls_R_factor_gt 0.0308
_refine_ls_shift/su_max 0.001
_refine_ls_shift/su_mean 0.000
_refine_ls_structure_factor_coef Fsqd
_refine_ls_weighting_details 'w=1/[\s^2^(Fo^2^)+(0.0425P)^2^+0.6500P] where P=(Fo^2^+2Fc^2^)/3'
_refine_ls_weighting_scheme calc
_refine_ls_wR_factor_gt 0.0796
_refine_ls_wR_factor_ref 0.0800
_reflns_number_gt 4393
_reflns_number_total 4481
_reflns_threshold_expression 'I > 2\s(I)'
_cod_data_source_file hb7783sup1.cif
_cod_data_source_block b17006r
_cod_database_code 2242733
_shelx_space_group_comment
;
The symmetry employed for this shelxl refinement is uniquely defined
by the following loop, which should always be used as a source of
symmetry information in preference to the above space-group names.
They are only intended as comments.
;
_shelx_estimated_absorpt_t_min 0.336
_shelx_estimated_absorpt_t_max 0.722
_shelxl_version_number 2014/6

loop_
_space_group_symop_operation_xyz
'x, y, z'
'-x, -y, -z'

loop_
_atom_site_type_symbol
_atom_site_label
_atom_site_fract_x
_atom_site_fract_y
_atom_site_fract_z
_atom_site_U_iso_or_equiv
_atom_site_adp_type
_atom_site_calc_flag
_atom_site_occupancy
S S1A 0.24969(6) 0.59541(2) 0.62071(2) 0.01479(9) Uani d 1
O O1A 0.07910(18) 0.74358(7) 0.74003(7) 0.0169(2) Uani d 1
O O2A 0.70130(18) 0.45917(7) 0.71133(6) 0.01512(19) Uani d 1
N N1A 0.4950(2) 0.75662(8) 0.76391(7) 0.0127(2) Uani d 1
H H1C 0.659(4) 0.7308(12) 0.7563(11) 0.013(4) Uiso d 1
C C1A 0.2283(3) 0.91659(9) 0.78592(8) 0.0135(2) Uani d 1
H H1A 0.1107 0.9068 0.7479 0.016 Uiso calc 1
C C2A 0.1908(3) 1.00263(10) 0.82504(9) 0.0155(3) Uani d 1
H H2A 0.0465 1.0514 0.8135 0.019 Uiso calc 1
C C3A 0.3614(3) 1.01785(10) 0.88044(9) 0.0163(3) Uani d 1
H H3A 0.3348 1.0768 0.9065 0.020 Uiso calc 1
C C4A 0.5717(3) 0.94615(10) 0.89754(9) 0.0161(3) Uani d 1
H H4A 0.6890 0.9562 0.9356 0.019 Uiso calc 1
C C5A 0.6115(3) 0.85993(10) 0.85930(8) 0.0140(3) Uani d 1
H H5A 0.7552 0.8111 0.8713 0.017 Uiso calc 1
C C6A 0.4398(2) 0.84526(9) 0.80313(8) 0.0121(2) Uani d 1
C C7A 0.3145(3) 0.70923(9) 0.73973(8) 0.0124(2) Uani d 1
C C8A 0.4183(2) 0.61317(9) 0.70683(8) 0.0123(2) Uani d 1
C C9A 0.3579(3) 0.46729(9) 0.61878(9) 0.0159(3) Uani d 1
H H9A 0.2544 0.4315 0.6680 0.019 Uiso calc 1
H H9B 0.3263 0.4469 0.5631 0.019 Uiso calc 1
C C10A 0.6506(3) 0.44334(10) 0.62671(9) 0.0176(3) Uani d 1
H H10A 0.7133 0.3747 0.6168 0.021 Uiso calc 1
H H10B 0.7515 0.4841 0.5808 0.021 Uiso calc 1
C C11A 0.6002(2) 0.54610(9) 0.74270(8) 0.0127(2) Uani d 1
C C12A 0.7129(3) 0.54989(10) 0.82493(9) 0.0165(3) Uani d 1
H H12A 0.7204 0.4864 0.8595 0.025 Uiso calc 1
H H12B 0.5999 0.5987 0.8596 0.025 Uiso calc 1
H H12C 0.8922 0.5671 0.8096 0.025 Uiso calc 1
S S1B 0.82208(6) 0.75132(2) 0.43964(2) 0.01312(9) Uani d 1
O O1B 0.39731(18) 0.78370(7) 0.25355(6) 0.0160(2) Uani d 1
O O2B 0.35235(18) 0.91997(7) 0.48272(6) 0.01362(19) Uani d 1
N N1B 0.8469(2) 0.75216(8) 0.24445(7) 0.0120(2) Uani d 1
H H1D 0.975(4) 0.7656(13) 0.2653(12) 0.022(5) Uiso d 1
C C1B 0.7445(3) 0.65546(9) 0.13678(9) 0.0141(3) Uani d 1
H H1B 0.5999 0.6354 0.1773 0.017 Uiso calc 1
C C2B 0.8057(3) 0.62198(10) 0.05419(9) 0.0168(3) Uani d 1
H H2B 0.7029 0.5785 0.0387 0.020 Uiso calc 1
C C3B 1.0153(3) 0.65141(11) -0.00591(9) 0.0180(3) Uani d 1
H H3B 1.0555 0.6284 -0.0622 0.022 Uiso calc 1
C C4B 1.1653(3) 0.71480(11) 0.01725(9) 0.0185(3) Uani d 1
H H4B 1.3085 0.7354 -0.0236 0.022 Uiso calc 1
C C5B 1.1079(3) 0.74833(10) 0.09968(9) 0.0152(3) Uani d 1
H H5B 1.2121 0.7913 0.1152 0.018 Uiso calc 1
C C6B 0.8970(2) 0.71870(9) 0.15961(8) 0.0122(2) Uani d 1
C C7B 0.5989(3) 0.78364(9) 0.28597(8) 0.0119(2) Uani d 1
C C8B 0.5859(2) 0.81617(9) 0.37465(8) 0.0116(2) Uani d 1
C C9B 0.7615(3) 0.82802(10) 0.52748(8) 0.0143(3) Uani d 1
H H9C 0.8372 0.7928 0.5792 0.017 Uiso calc 1
H H9D 0.8485 0.8864 0.5086 0.017 Uiso calc 1
C C10B 0.4647(3) 0.85779(10) 0.55196(8) 0.0145(3) Uani d 1
H H10C 0.3769 0.7991 0.5652 0.017 Uiso calc 1
H H10D 0.4313 0.8917 0.6056 0.017 Uiso calc 1
C C11B 0.3986(2) 0.88970(9) 0.40068(8) 0.0118(2) Uani d 1
C C12B 0.2180(3) 0.95418(10) 0.34453(9) 0.0143(3) Uani d 1
H H12D 0.0459 0.9310 0.3534 0.021 Uiso calc 1
H H12E 0.2965 0.9534 0.2826 0.021 Uiso calc 1
H H12F 0.1932 1.0205 0.3607 0.021 Uiso calc 1

loop_
_atom_site_aniso_label
_atom_site_aniso_U_11
_atom_site_aniso_U_22
_atom_site_aniso_U_33
_atom_site_aniso_U_12
_atom_site_aniso_U_13
_atom_site_aniso_U_23
S1A 0.01540(16) 0.01280(15) 0.01776(16) -0.00099(12) -0.00729(12) -0.00270(11)
O1A 0.0094(4) 0.0170(5) 0.0254(5) -0.0008(4) -0.0028(4) -0.0070(4)
O2A 0.0142(4) 0.0125(4) 0.0186(5) 0.0010(3) -0.0046(4) -0.0025(4)
N1A 0.0086(5) 0.0125(5) 0.0170(5) 0.0003(4) -0.0024(4) -0.0035(4)
C1A 0.0126(6) 0.0142(6) 0.0140(6) -0.0028(5) -0.0025(5) -0.0012(5)
C2A 0.0145(6) 0.0144(6) 0.0166(6) -0.0011(5) -0.0009(5) -0.0013(5)
C3A 0.0190(7) 0.0157(6) 0.0146(6) -0.0041(5) 0.0006(5) -0.0047(5)
C4A 0.0161(6) 0.0214(7) 0.0121(6) -0.0057(5) -0.0021(5) -0.0033(5)
C5A 0.0114(6) 0.0176(6) 0.0126(6) -0.0020(5) -0.0009(5) -0.0010(5)
C6A 0.0118(6) 0.0125(6) 0.0120(6) -0.0033(5) 0.0002(5) -0.0010(5)
C7A 0.0116(6) 0.0134(6) 0.0120(6) -0.0022(5) -0.0010(5) -0.0007(5)
C8A 0.0102(6) 0.0133(6) 0.0138(6) -0.0027(5) -0.0015(5) -0.0020(5)
C9A 0.0181(7) 0.0128(6) 0.0179(6) -0.0022(5) -0.0037(5) -0.0041(5)
C10A 0.0176(7) 0.0181(6) 0.0171(6) -0.0002(5) -0.0016(5) -0.0060(5)
C11A 0.0104(6) 0.0126(6) 0.0150(6) -0.0026(5) -0.0006(5) -0.0016(5)
C12A 0.0168(6) 0.0167(6) 0.0166(6) -0.0017(5) -0.0065(5) 0.0003(5)
S1B 0.01241(15) 0.01383(15) 0.01324(15) 0.00139(11) -0.00400(11) -0.00350(11)
O1B 0.0107(4) 0.0232(5) 0.0160(4) -0.0026(4) -0.0030(4) -0.0075(4)
O2B 0.0139(4) 0.0158(4) 0.0110(4) 0.0011(4) -0.0027(3) -0.0039(3)
N1B 0.0095(5) 0.0157(5) 0.0119(5) -0.0017(4) -0.0026(4) -0.0043(4)
C1B 0.0128(6) 0.0150(6) 0.0145(6) -0.0012(5) -0.0014(5) -0.0030(5)
C2B 0.0157(6) 0.0181(6) 0.0180(6) -0.0006(5) -0.0057(5) -0.0059(5)
C3B 0.0173(7) 0.0236(7) 0.0125(6) 0.0023(5) -0.0033(5) -0.0056(5)
C4B 0.0144(6) 0.0255(7) 0.0144(6) -0.0024(5) -0.0002(5) -0.0006(5)
C5B 0.0122(6) 0.0181(6) 0.0159(6) -0.0025(5) -0.0037(5) -0.0014(5)
C6B 0.0117(6) 0.0123(6) 0.0121(6) 0.0016(5) -0.0032(5) -0.0019(5)
C7B 0.0118(6) 0.0111(6) 0.0130(6) -0.0025(4) -0.0014(5) -0.0016(4)
C8B 0.0102(6) 0.0138(6) 0.0115(6) -0.0032(5) -0.0021(4) -0.0017(5)
C9B 0.0140(6) 0.0183(6) 0.0115(6) -0.0014(5) -0.0037(5) -0.0043(5)
C10B 0.0146(6) 0.0185(6) 0.0102(6) -0.0012(5) -0.0029(5) -0.0013(5)
C11B 0.0109(6) 0.0141(6) 0.0114(6) -0.0041(5) -0.0020(5) -0.0023(5)
C12B 0.0137(6) 0.0155(6) 0.0137(6) -0.0001(5) -0.0036(5) -0.0023(5)

loop_
_atom_type_symbol
_atom_type_description
_atom_type_scat_dispersion_real
_atom_type_scat_dispersion_imag
_atom_type_scat_source
C C 0.0181 0.0091 'International Tables Vol C Tables 4.2.6.8 and 6.1.1.4'
H H 0.0000 0.0000 'International Tables Vol C Tables 4.2.6.8 and 6.1.1.4'
N N 0.0311 0.0180 'International Tables Vol C Tables 4.2.6.8 and 6.1.1.4'
O O 0.0492 0.0322 'International Tables Vol C Tables 4.2.6.8 and 6.1.1.4'
S S 0.3331 0.5567 'International Tables Vol C Tables 4.2.6.8 and 6.1.1.4'

loop_
_geom_angle_atom_site_label_1
_geom_angle_atom_site_label_2
_geom_angle_atom_site_label_3
_geom_angle
C8A S1A C9A 97.81(6)
C11A O2A C10A 118.67(10)
C7A N1A C6A 126.29(11)
C7A N1A H1C 117.9(11)
C6A N1A H1C 115.8(11)
C6A C1A C2A 119.32(12)
C6A C1A H1A 120.3
C2A C1A H1A 120.3
C3A C2A C1A 120.87(13)
C3A C2A H2A 119.6
C1A C2A H2A 119.6
C2A C3A C4A 119.48(12)
C2A C3A H3A 120.3
C4A C3A H3A 120.3
C5A C4A C3A 120.38(12)
C5A C4A H4A 119.8
C3A C4A H4A 119.8
C4A C5A C6A 119.86(12)
C4A C5A H5A 120.1
C6A C5A H5A 120.1
C1A C6A C5A 120.08(12)
C1A C6A N1A 122.60(12)
C5A C6A N1A 117.30(12)
O1A C7A N1A 123.41(12)
O1A C7A C8A 120.18(12)
N1A C7A C8A 116.32(11)
C11A C8A C7A 124.36(12)
C11A C8A S1A 124.84(10)
C7A C8A S1A 110.59(9)
C10A C9A S1A 110.23(9)
C10A C9A H9A 109.6
S1A C9A H9A 109.6
C10A C9A H9B 109.6
S1A C9A H9B 109.6
H9A C9A H9B 108.1
O2A C10A C9A 111.67(11)
O2A C10A H10A 109.3
C9A C10A H10A 109.3
O2A C10A H10B 109.3
C9A C10A H10B 109.3
H10A C10A H10B 107.9
C8A C11A O2A 124.57(12)
C8A C11A C12A 127.17(12)
O2A C11A C12A 108.16(11)
C11A C12A H12A 109.5
C11A C12A H12B 109.5
H12A C12A H12B 109.5
C11A C12A H12C 109.5
H12A C12A H12C 109.5
H12B C12A H12C 109.5
C8B S1B C9B 98.52(6)
C11B O2B C10B 118.26(10)
C7B N1B C6B 123.68(11)
C7B N1B H1D 116.5(13)
C6B N1B H1D 118.2(13)
C2B C1B C6B 119.48(12)
C2B C1B H1B 120.3
C6B C1B H1B 120.3
C3B C2B C1B 120.82(13)
C3B C2B H2B 119.6
C1B C2B H2B 119.6
C4B C3B C2B 119.30(12)
C4B C3B H3B 120.4
C2B C3B H3B 120.4
C3B C4B C5B 120.57(13)
C3B C4B H4B 119.7
C5B C4B H4B 119.7
C4B C5B C6B 119.85(12)
C4B C5B H5B 120.1
C6B C5B H5B 120.1
C5B C6B C1B 119.98(12)
C5B C6B N1B 118.67(12)
C1B C6B N1B 121.32(12)
O1B C7B N1B 122.47(12)
O1B C7B C8B 121.54(11)
N1B C7B C8B 115.97(11)
C11B C8B C7B 119.59(11)
C11B C8B S1B 124.58(10)
C7B C8B S1B 115.82(9)
C10B C9B S1B 109.60(9)
C10B C9B H9C 109.8
S1B C9B H9C 109.8
C10B C9B H9D 109.8
S1B C9B H9D 109.8
H9C C9B H9D 108.2
O2B C10B C9B 111.73(10)
O2B C10B H10C 109.3
C9B C10B H10C 109.3
O2B C10B H10D 109.3
C9B C10B H10D 109.3
H10C C10B H10D 107.9
C8B C11B O2B 124.79(12)
C8B C11B C12B 126.26(12)
O2B C11B C12B 108.88(11)
C11B C12B H12D 109.5
C11B C12B H12E 109.5
H12D C12B H12E 109.5
C11B C12B H12F 109.5
H12D C12B H12F 109.5
H12E C12B H12F 109.5

loop_
_geom_bond_atom_site_label_1
_geom_bond_atom_site_label_2
_geom_bond_distance
S1A C8A 1.7741(13)
S1A C9A 1.8003(13)
O1A C7A 1.2317(16)
O2A C11A 1.3658(16)
O2A C10A 1.4316(16)
N1A C7A 1.3571(17)
N1A C6A 1.4247(16)
N1A H1C 0.860(18)
C1A C6A 1.3917(18)
C1A C2A 1.3951(18)
C1A H1A 0.9500
C2A C3A 1.3858(19)
C2A H2A 0.9500
C3A C4A 1.390(2)
C3A H3A 0.9500
C4A C5A 1.3895(19)
C4A H4A 0.9500
C5A C6A 1.3965(18)
C5A H5A 0.9500
C7A C8A 1.4915(17)
C8A C11A 1.3517(18)
C9A C10A 1.5159(19)
C9A H9A 0.9900
C9A H9B 0.9900
C10A H10A 0.9900
C10A H10B 0.9900
C11A C12A 1.4971(18)
C12A H12A 0.9800
C12A H12B 0.9800
C12A H12C 0.9800
S1B C8B 1.7712(13)
S1B C9B 1.8024(13)
O1B C7B 1.2287(16)
O2B C11B 1.3657(15)
O2B C10B 1.4323(15)
N1B C7B 1.3666(17)
N1B C6B 1.4244(16)
N1B H1D 0.84(2)
C1B C2B 1.3919(18)
C1B C6B 1.3945(18)
C1B H1B 0.9500
C2B C3B 1.390(2)
C2B H2B 0.9500
C3B C4B 1.389(2)
C3B H3B 0.9500
C4B C5B 1.3896(19)
C4B H4B 0.9500
C5B C6B 1.3943(18)
C5B H5B 0.9500
C7B C8B 1.4930(17)
C8B C11B 1.3486(18)
C9B C10B 1.5190(18)
C9B H9C 0.9900
C9B H9D 0.9900
C10B H10C 0.9900
C10B H10D 0.9900
C11B C12B 1.4953(17)
C12B H12D 0.9800
C12B H12E 0.9800
C12B H12F 0.9800

loop_
_geom_hbond_atom_site_label_D
_geom_hbond_atom_site_label_H
_geom_hbond_atom_site_label_A
_geom_hbond_site_symmetry_A
_geom_hbond_distance_DH
_geom_hbond_distance_HA
_geom_hbond_distance_DA
_geom_hbond_angle_DHA
N1A H1C O1A 1_655 0.860(18) 2.179(18) 2.9571(14) 150.4(15)
N1B H1D O1B 1_655 0.84(2) 2.21(2) 2.9784(14) 151.4(17)

loop_
_geom_torsion_atom_site_label_1
_geom_torsion_atom_site_label_2
_geom_torsion_atom_site_label_3
_geom_torsion_atom_site_label_4
_geom_torsion
C6A C1A C2A C3A 0.1(2)
C1A C2A C3A C4A -0.3(2)
C2A C3A C4A C5A 0.2(2)
C3A C4A C5A C6A 0.2(2)
C2A C1A C6A C5A 0.25(19)
C2A C1A C6A N1A -178.34(12)
C4A C5A C6A C1A -0.42(19)
C4A C5A C6A N1A 178.24(11)
C7A N1A C6A C1A -30.94(19)
C7A N1A C6A C5A 150.44(13)
C6A N1A C7A O1A 8.5(2)
C6A N1A C7A C8A -175.00(11)
O1A C7A C8A C11A -141.95(14)
N1A C7A C8A C11A 41.41(18)
O1A C7A C8A S1A 33.06(15)
N1A C7A C8A S1A -143.58(10)
C9A S1A C8A C11A 9.14(13)
C9A S1A C8A C7A -165.85(9)
C8A S1A C9A C10A -42.83(11)
C11A O2A C10A C9A -50.88(15)
S1A C9A C10A O2A 67.27(13)
C7A C8A C11A O2A -178.09(11)
S1A C8A C11A O2A 7.60(19)
C7A C8A C11A C12A 6.0(2)
S1A C8A C11A C12A -168.29(10)
C10A O2A C11A C8A 11.62(18)
C10A O2A C11A C12A -171.82(11)
C6B C1B C2B C3B -0.5(2)
C1B C2B C3B C4B 0.2(2)
C2B C3B C4B C5B 0.2(2)
C3B C4B C5B C6B -0.4(2)
C4B C5B C6B C1B 0.1(2)
C4B C5B C6B N1B 178.37(12)
C2B C1B C6B C5B 0.37(19)
C2B C1B C6B N1B -177.87(12)
C7B N1B C6B C5B 137.13(13)
C7B N1B C6B C1B -44.61(18)
C6B N1B C7B O1B 1.5(2)
C6B N1B C7B C8B -179.89(11)
O1B C7B C8B C11B -35.57(18)
N1B C7B C8B C11B 145.77(12)
O1B C7B C8B S1B 143.35(11)
N1B C7B C8B S1B -35.30(14)
C9B S1B C8B C11B -9.94(13)
C9B S1B C8B C7B 171.20(9)
C8B S1B C9B C10B 42.24(10)
C11B O2B C10B C9B 53.01(15)
S1B C9B C10B O2B -67.15(12)
C7B C8B C11B O2B 173.91(11)
S1B C8B C11B O2B -4.91(19)
C7B C8B C11B C12B -9.3(2)
S1B C8B C11B C12B 171.87(10)
C10B O2B C11B C8B -14.86(18)
C10B O2B C11B C12B 167.87(10)

_cod_database_fobs_code 2242733
